data_7006307
loop_
_publ_author_name
'Zhou, Yongbo'
'Chen, Wanzhi'

_publ_section_title
;
 Novel neutral octanuclear copper(I) complexes stabilized by pyridine
 linked bis(pyrazolate) ligands.
;
_journal_issue 44
_journal_name_full 'Dalton transactions (Cambridge, England : 2003)'
_journal_page_first 5123
_journal_page_last 5125
_journal_paper_doi 10.1039/b712411b
_journal_year 2007
_chemical_formula_moiety 'C52 H44 Cu8 N20, C3 H6 O'
_chemical_formula_sum 'C55 H50 Cu8 N20 O'
_chemical_formula_weight 1515.47
_chemical_name_systematic
;
?
;
_space_group_IT_number 2
_symmetry_cell_setting triclinic
_symmetry_space_group_name_Hall '-P 1'
_symmetry_space_group_name_H-M 'P -1'
_atom_sites_solution_hydrogens geom
_atom_sites_solution_primary direct
_atom_sites_solution_secondary difmap
_audit_creation_method SHELXL-97
_cell_angle_alpha 80.163(2)
_cell_angle_beta 73.035(2)
_cell_angle_gamma 70.652(2)
_cell_formula_units_Z 2
_cell_length_a 11.9011(18)
_cell_length_b 14.426(2)
_cell_length_c 18.410(2)
_cell_measurement_reflns_used 3844
_cell_measurement_temperature 298(2)
_cell_measurement_theta_max 25.475
_cell_measurement_theta_min 2.589
_cell_volume 2842.8(7)
_computing_cell_refinement 'Bruker SMART'
_computing_data_collection 'Bruker SMART'
_computing_data_reduction 'Bruker SAINT'
_computing_molecular_graphics 'Bruker SHELXTL'
_computing_publication_material 'Bruker SHELXTL'
_computing_structure_refinement 'SHELXL-97 (Sheldrick, 1997)'
_computing_structure_solution 'SHELXS-97 (Sheldrick, 1990)'
_diffrn_ambient_temperature 298(2)
_diffrn_measured_fraction_theta_full 0.981
_diffrn_measured_fraction_theta_max 0.981
_diffrn_measurement_device_type 'Bruker SMART CCD area-detector diffractometer'
_diffrn_measurement_method '\f and \w scans'
_diffrn_radiation_monochromator graphite
_diffrn_radiation_source 'fine-focus sealed tube'
_diffrn_radiation_type MoK\a
_diffrn_radiation_wavelength 0.71073
_diffrn_reflns_av_R_equivalents 0.0285
_diffrn_reflns_av_sigmaI/netI 0.0764
_diffrn_reflns_limit_h_max 14
_diffrn_reflns_limit_h_min -13
_diffrn_reflns_limit_k_max 15
_diffrn_reflns_limit_k_min -17
_diffrn_reflns_limit_l_max 21
_diffrn_reflns_limit_l_min -19
_diffrn_reflns_number 14775
_diffrn_reflns_theta_full 25.01
_diffrn_reflns_theta_max 25.01
_diffrn_reflns_theta_min 1.50
_exptl_absorpt_coefficient_mu 2.992
_exptl_absorpt_correction_T_max 0.4573
_exptl_absorpt_correction_T_min 0.3106
_exptl_absorpt_correction_type multi-scan
_exptl_absorpt_process_details sadabs
_exptl_crystal_colour yellow
_exptl_crystal_density_diffrn 1.770
_exptl_crystal_density_method 'not measured'
_exptl_crystal_description block
_exptl_crystal_F_000 1520
_exptl_crystal_size_max 0.51
_exptl_crystal_size_mid 0.38
_exptl_crystal_size_min 0.31
_refine_diff_density_max 0.699
_refine_diff_density_min -0.526
_refine_diff_density_rms 0.096
_refine_ls_extinction_method none
_refine_ls_goodness_of_fit_ref 1.021
_refine_ls_hydrogen_treatment constr
_refine_ls_matrix_type full
_refine_ls_number_parameters 757
_refine_ls_number_reflns 9836
_refine_ls_number_restraints 0
_refine_ls_restrained_S_all 1.021
_refine_ls_R_factor_all 0.1141
_refine_ls_R_factor_gt 0.0484
_refine_ls_shift/su_max 0.000
_refine_ls_shift/su_mean 0.000
_refine_ls_structure_factor_coef Fsqd
_refine_ls_weighting_details 'calc w=1/[\s^2^(Fo^2^)+(0.0515P)^2^+5.1134P] where P=(Fo^2^+2Fc^2^)/3'
_refine_ls_weighting_scheme calc
_refine_ls_wR_factor_gt 0.1055
_refine_ls_wR_factor_ref 0.1451
_reflns_number_gt 5348
_reflns_number_total 9836
_reflns_threshold_expression >2sigma(I)
_cod_data_source_file b712411b.txt
_cod_data_source_block complex_1
_cod_depositor_comments
;
The following automatic conversions were performed:
'_symmetry_cell_setting' value 'Triclinic' changed to 'triclinic'
according to '/home/saulius/struct/CIF-dictionaries/cif_core.dic'
dictionary named 'cif_core.dic' version 2.4.1 from 2010-06-29.

Automatic conversion script
Id: cif_fix_enum 1527 2010-12-29 10:47:43Z saulius 
;
_cod_original_sg_symbol_H-M P-1
_cod_database_code 7006307

loop_
_symmetry_equiv_pos_as_xyz
'x, y, z'
'-x, -y, -z'

loop_
_atom_site_label
_atom_site_type_symbol
_atom_site_fract_x
_atom_site_fract_y
_atom_site_fract_z
_atom_site_U_iso_or_equiv
_atom_site_adp_type
_atom_site_occupancy
_atom_site_symmetry_multiplicity
_atom_site_calc_flag
_atom_site_refinement_flags
_atom_site_disorder_assembly
_atom_site_disorder_group
Cu1 Cu 0.63219(7) 0.19058(7) 0.33937(5) 0.0467(2) Uani 1 1 d . . .
Cu2 Cu 0.57977(8) 0.21639(7) 0.20748(5) 0.0501(3) Uani 1 1 d . . .
Cu3 Cu 0.73450(8) -0.00434(7) 0.29545(5) 0.0524(3) Uani 1 1 d . . .
Cu4 Cu 0.84140(8) 0.12191(7) 0.16535(5) 0.0522(3) Uani 1 1 d . . .
Cu5 Cu 0.96736(9) -0.08688(7) 0.18634(5) 0.0563(3) Uani 1 1 d . . .
Cu6 Cu 0.49860(9) 0.39893(7) 0.33539(5) 0.0582(3) Uani 1 1 d . . .
Cu7 Cu 0.33661(9) 0.29633(8) 0.30120(6) 0.0657(3) Uani 1 1 d . . .
Cu8 Cu 0.21955(9) 0.48938(7) 0.36800(6) 0.0633(3) Uani 1 1 d . . .
N1 N 0.6868(5) 0.0538(4) 0.4422(3) 0.0447(14) Uani 1 1 d . . .
N2 N 0.4826(5) 0.1739(4) 0.3990(3) 0.0420(14) Uani 1 1 d . . .
N3 N 0.3667(5) 0.2225(5) 0.3900(4) 0.0547(16) Uani 1 1 d . . .
N4 N 0.8777(5) -0.0444(4) 0.3305(3) 0.0499(15) Uani 1 1 d . . .
N5 N 0.9889(6) -0.0855(4) 0.2816(4) 0.0574(17) Uani 1 1 d . . .
N6 N 0.6446(5) 0.3190(4) 0.4273(3) 0.0470(15) Uani 1 1 d . . .
N7 N 0.7860(5) 0.2142(4) 0.3004(3) 0.0413(14) Uani 1 1 d . . .
N8 N 0.8749(5) 0.1796(4) 0.2367(3) 0.0449(14) Uani 1 1 d . . .
N9 N 0.4058(5) 0.4194(4) 0.4360(4) 0.0547(16) Uani 1 1 d . . .
N10 N 0.2798(6) 0.4622(5) 0.4540(4) 0.0586(17) Uani 1 1 d . . .
N11 N 0.7007(5) 0.2263(5) 0.0659(3) 0.0519(16) Uani 1 1 d . . .
N12 N 0.5890(5) 0.3461(4) 0.1832(3) 0.0456(14) Uani 1 1 d . . .
N13 N 0.5522(5) 0.4196(5) 0.2309(3) 0.0522(15) Uani 1 1 d . . .
N14 N 0.8479(5) 0.0413(4) 0.0936(3) 0.0499(15) Uani 1 1 d . . .
N15 N 0.9075(6) -0.0580(5) 0.0992(3) 0.0558(16) Uani 1 1 d . . .
N16 N 0.3645(5) 0.2428(5) 0.1646(3) 0.0527(16) Uani 1 1 d . . .
N17 N 0.5535(5) 0.0938(4) 0.2135(3) 0.0451(14) Uani 1 1 d . . .
N18 N 0.6178(5) 0.0043(4) 0.2428(3) 0.0476(15) Uani 1 1 d . . .
N19 N 0.2554(6) 0.4042(5) 0.2429(4) 0.0614(17) Uani 1 1 d . . .
N20 N 0.1907(6) 0.4914(5) 0.2740(4) 0.0661(19) Uani 1 1 d . . .
O1 O 0.8375(9) 0.5824(7) 0.1080(5) 0.140(3) Uani 1 1 d . . .
C1 C 0.5848(7) 0.0835(5) 0.4974(4) 0.0443(17) Uani 1 1 d . . .
C2 C 0.5840(8) 0.0611(6) 0.5736(4) 0.061(2) Uani 1 1 d . . .
H2 H 0.5111 0.0809 0.6112 0.073 Uiso 1 1 calc R . .
C3 C 0.6926(9) 0.0089(7) 0.5932(5) 0.071(2) Uani 1 1 d . . .
H3 H 0.6945 -0.0054 0.6441 0.086 Uiso 1 1 calc R . .
C4 C 0.7981(8) -0.0216(6) 0.5363(5) 0.062(2) Uani 1 1 d . . .
H4 H 0.8722 -0.0572 0.5483 0.074 Uiso 1 1 calc R . .
C5 C 0.7926(7) 0.0010(5) 0.4620(4) 0.0489(18) Uani 1 1 d . . .
C6 C 0.4725(6) 0.1413(5) 0.4726(4) 0.0464(18) Uani 1 1 d . . .
C7 C 0.3501(7) 0.1701(6) 0.5135(5) 0.059(2) Uani 1 1 d . . .
H7 H 0.3180 0.1585 0.5655 0.070 Uiso 1 1 calc R . .
C8 C 0.2875(7) 0.2193(6) 0.4602(5) 0.056(2) Uani 1 1 d . . .
C9 C 0.1518(7) 0.2662(6) 0.4698(5) 0.080(3) Uani 1 1 d . . .
H9A H 0.1377 0.3120 0.4267 0.120 Uiso 1 1 calc R . .
H9B H 0.1177 0.3004 0.5154 0.120 Uiso 1 1 calc R . .
H9C H 0.1132 0.2161 0.4736 0.120 Uiso 1 1 calc R . .
C10 C 0.8979(7) -0.0379(5) 0.3973(4) 0.0488(18) Uani 1 1 d . . .
C11 C 1.0237(7) -0.0760(6) 0.3917(5) 0.062(2) Uani 1 1 d . . .
H11 H 1.0641 -0.0816 0.4293 0.074 Uiso 1 1 calc R . .
C12 C 1.0750(7) -0.1033(6) 0.3185(5) 0.060(2) Uani 1 1 d . . .
C13 C 1.2102(7) -0.1438(8) 0.2778(5) 0.089(3) Uani 1 1 d . . .
H13A H 1.2245 -0.2068 0.2605 0.134 Uiso 1 1 calc R . .
H13B H 1.2600 -0.1510 0.3123 0.134 Uiso 1 1 calc R . .
H13C H 1.2314 -0.0991 0.2349 0.134 Uiso 1 1 calc R . .
C14 C 0.7661(6) 0.2769(5) 0.4191(4) 0.0491(19) Uani 1 1 d . . .
C15 C 0.8179(7) 0.2675(6) 0.4788(5) 0.064(2) Uani 1 1 d . . .
H15 H 0.9022 0.2386 0.4723 0.077 Uiso 1 1 calc R . .
C16 C 0.7459(8) 0.3004(7) 0.5477(5) 0.077(3) Uani 1 1 d . . .
H16 H 0.7808 0.2956 0.5878 0.092 Uiso 1 1 calc R . .
C17 C 0.6231(8) 0.3399(6) 0.5567(5) 0.068(2) Uani 1 1 d . . .
H17 H 0.5724 0.3606 0.6036 0.081 Uiso 1 1 calc R . .
C18 C 0.5728(7) 0.3495(5) 0.4953(4) 0.0528(19) Uani 1 1 d . . .
C19 C 0.8388(6) 0.2397(5) 0.3454(4) 0.0455(18) Uani 1 1 d . . .
C20 C 0.9644(7) 0.2216(6) 0.3108(4) 0.059(2) Uani 1 1 d . . .
H20 H 1.0230 0.2335 0.3291 0.071 Uiso 1 1 calc R . .
C21 C 0.9826(6) 0.1826(6) 0.2443(4) 0.0517(19) Uani 1 1 d . . .
C22 C 1.0986(7) 0.1461(7) 0.1849(5) 0.082(3) Uani 1 1 d . . .
H22A H 1.0934 0.0936 0.1615 0.124 Uiso 1 1 calc R . .
H22B H 1.1667 0.1223 0.2079 0.124 Uiso 1 1 calc R . .
H22C H 1.1104 0.1990 0.1469 0.124 Uiso 1 1 calc R . .
C23 C 0.4431(7) 0.3971(5) 0.5000(4) 0.0529(19) Uani 1 1 d . . .
C24 C 0.3411(8) 0.4248(6) 0.5610(5) 0.067(2) Uani 1 1 d . . .
H24 H 0.3401 0.4168 0.6124 0.080 Uiso 1 1 calc R . .
C25 C 0.2424(8) 0.4665(6) 0.5298(5) 0.066(2) Uani 1 1 d . . .
C26 C 0.1093(8) 0.5065(8) 0.5684(5) 0.095(3) Uani 1 1 d . . .
H26A H 0.0636 0.5352 0.5307 0.142 Uiso 1 1 calc R . .
H26B H 0.0987 0.5559 0.6008 0.142 Uiso 1 1 calc R . .
H26C H 0.0798 0.4540 0.5984 0.142 Uiso 1 1 calc R . .
C27 C 0.6533(7) 0.3223(6) 0.0483(4) 0.058(2) Uani 1 1 d . . .
C28 C 0.6450(8) 0.3604(7) -0.0243(4) 0.085(3) Uani 1 1 d . . .
H28 H 0.6168 0.4280 -0.0364 0.102 Uiso 1 1 calc R . .
C29 C 0.6804(9) 0.2937(8) -0.0786(5) 0.096(3) Uani 1 1 d . . .
H29 H 0.6736 0.3168 -0.1279 0.116 Uiso 1 1 calc R . .
C30 C 0.7247(8) 0.1953(8) -0.0612(5) 0.083(3) Uani 1 1 d . . .
H30 H 0.7448 0.1506 -0.0973 0.100 Uiso 1 1 calc R . .
C31 C 0.7390(7) 0.1635(6) 0.0113(4) 0.054(2) Uani 1 1 d . . .
C32 C 0.6107(6) 0.3878(6) 0.1109(4) 0.0523(19) Uani 1 1 d . . .
C33 C 0.5886(8) 0.4868(6) 0.1125(5) 0.065(2) Uani 1 1 d . . .
H33 H 0.5967 0.5326 0.0707 0.078 Uiso 1 1 calc R . .
C34 C 0.5523(8) 0.5053(6) 0.1874(5) 0.062(2) Uani 1 1 d . . .
C35 C 0.5155(10) 0.5999(7) 0.2229(5) 0.096(3) Uani 1 1 d . . .
H35A H 0.4294 0.6172 0.2483 0.144 Uiso 1 1 calc R . .
H35B H 0.5312 0.6510 0.1841 0.144 Uiso 1 1 calc R . .
H35C H 0.5623 0.5923 0.2592 0.144 Uiso 1 1 calc R . .
C36 C 0.7992(7) 0.0608(6) 0.0335(4) 0.0524(19) Uani 1 1 d . . .
C37 C 0.8283(7) -0.0275(7) 0.0008(4) 0.063(2) Uani 1 1 d . . .
H37 H 0.8060 -0.0360 -0.0415 0.076 Uiso 1 1 calc R . .
C38 C 0.8963(7) -0.0991(6) 0.0436(5) 0.062(2) Uani 1 1 d . . .
C39 C 0.9546(8) -0.2076(6) 0.0355(5) 0.080(3) Uani 1 1 d . . .
H39A H 1.0264 -0.2304 0.0551 0.120 Uiso 1 1 calc R . .
H39B H 0.9779 -0.2195 -0.0174 0.120 Uiso 1 1 calc R . .
H39C H 0.8969 -0.2423 0.0634 0.120 Uiso 1 1 calc R . .
C40 C 0.4175(7) 0.1587(6) 0.1294(4) 0.054(2) Uani 1 1 d . . .
C41 C 0.4044(7) 0.1515(7) 0.0582(5) 0.073(3) Uani 1 1 d . . .
H41 H 0.4407 0.0924 0.0352 0.087 Uiso 1 1 calc R . .
C42 C 0.3364(8) 0.2341(8) 0.0223(5) 0.079(3) Uani 1 1 d . . .
H42 H 0.3269 0.2313 -0.0256 0.095 Uiso 1 1 calc R . .
C43 C 0.2831(8) 0.3200(8) 0.0577(5) 0.075(3) Uani 1 1 d . . .
H43 H 0.2372 0.3759 0.0340 0.090 Uiso 1 1 calc R . .
C44 C 0.2978(7) 0.3232(7) 0.1289(5) 0.061(2) Uani 1 1 d . . .
C45 C 0.4923(6) 0.0741(6) 0.1699(4) 0.0527(19) Uani 1 1 d . . .
C46 C 0.5158(7) -0.0255(6) 0.1707(4) 0.061(2) Uani 1 1 d . . .
H46 H 0.4845 -0.0579 0.1455 0.073 Uiso 1 1 calc R . .
C47 C 0.5955(7) -0.0679(6) 0.2167(5) 0.059(2) Uani 1 1 d . . .
C48 C 0.6526(9) -0.1732(6) 0.2381(5) 0.084(3) Uani 1 1 d . . .
H48A H 0.7066 -0.1786 0.2695 0.126 Uiso 1 1 calc R . .
H48B H 0.6989 -0.2065 0.1928 0.126 Uiso 1 1 calc R . .
H48C H 0.5895 -0.2028 0.2657 0.126 Uiso 1 1 calc R . .
C49 C 0.2397(7) 0.4101(6) 0.1725(5) 0.062(2) Uani 1 1 d . . .
C50 C 0.1632(8) 0.5043(7) 0.1588(5) 0.077(3) Uani 1 1 d . . .
H50 H 0.1366 0.5299 0.1148 0.093 Uiso 1 1 calc R . .
C51 C 0.1348(8) 0.5522(6) 0.2236(5) 0.070(2) Uani 1 1 d . . .
C52 C 0.0547(10) 0.6540(7) 0.2400(6) 0.106(4) Uani 1 1 d . . .
H52A H 0.0542 0.6669 0.2895 0.159 Uiso 1 1 calc R . .
H52B H -0.0276 0.6604 0.2386 0.159 Uiso 1 1 calc R . .
H52C H 0.0857 0.7004 0.2023 0.159 Uiso 1 1 calc R . .
C53 C 0.8415(11) 0.4862(11) 0.2213(7) 0.150(5) Uani 1 1 d . . .
H53A H 0.7844 0.5440 0.2450 0.225 Uiso 1 1 calc R . .
H53B H 0.9182 0.4713 0.2346 0.225 Uiso 1 1 calc R . .
H53C H 0.8086 0.4316 0.2387 0.225 Uiso 1 1 calc R . .
C54 C 0.8619(10) 0.5041(10) 0.1386(7) 0.097(3) Uani 1 1 d . . .
C55 C 0.9142(11) 0.4146(9) 0.0965(7) 0.137(5) Uani 1 1 d . . .
H55A H 0.9221 0.4332 0.0431 0.206 Uiso 1 1 calc R . .
H55B H 0.8607 0.3738 0.1142 0.206 Uiso 1 1 calc R . .
H55C H 0.9937 0.3788 0.1050 0.206 Uiso 1 1 calc R . .

loop_
_atom_site_aniso_label
_atom_site_aniso_U_11
_atom_site_aniso_U_22
_atom_site_aniso_U_33
_atom_site_aniso_U_23
_atom_site_aniso_U_13
_atom_site_aniso_U_12
Cu1 0.0369(5) 0.0537(6) 0.0486(5) -0.0009(4) -0.0096(4) -0.0151(4)
Cu2 0.0548(6) 0.0455(6) 0.0523(6) 0.0049(4) -0.0198(5) -0.0167(5)
Cu3 0.0452(5) 0.0487(6) 0.0629(6) 0.0044(5) -0.0221(5) -0.0109(4)
Cu4 0.0542(6) 0.0536(6) 0.0478(5) -0.0098(4) -0.0081(4) -0.0164(5)
Cu5 0.0545(6) 0.0510(6) 0.0586(6) -0.0084(5) -0.0186(5) -0.0039(5)
Cu6 0.0633(6) 0.0545(6) 0.0531(6) -0.0069(5) -0.0077(5) -0.0180(5)
Cu7 0.0501(6) 0.0581(7) 0.0855(8) 0.0175(5) -0.0308(5) -0.0115(5)
Cu8 0.0513(6) 0.0551(7) 0.0753(7) -0.0044(5) -0.0213(5) -0.0012(5)
N1 0.047(4) 0.039(4) 0.048(4) 0.008(3) -0.013(3) -0.017(3)
N2 0.040(3) 0.035(3) 0.049(4) 0.003(3) -0.012(3) -0.011(3)
N3 0.038(4) 0.059(4) 0.065(4) 0.003(3) -0.018(3) -0.010(3)
N4 0.041(4) 0.046(4) 0.060(4) -0.002(3) -0.018(3) -0.005(3)
N5 0.046(4) 0.051(4) 0.068(4) -0.011(3) -0.019(3) 0.002(3)
N6 0.044(4) 0.047(4) 0.048(4) -0.014(3) -0.012(3) -0.005(3)
N7 0.040(3) 0.039(3) 0.044(3) -0.004(3) -0.014(3) -0.008(3)
N8 0.047(4) 0.042(4) 0.045(4) -0.007(3) -0.009(3) -0.013(3)
N9 0.042(4) 0.053(4) 0.062(4) -0.008(3) -0.011(3) -0.006(3)
N10 0.046(4) 0.061(4) 0.060(4) -0.016(3) -0.007(3) -0.004(3)
N11 0.057(4) 0.059(4) 0.036(3) 0.004(3) -0.013(3) -0.015(3)
N12 0.044(3) 0.041(4) 0.042(4) 0.006(3) -0.008(3) -0.008(3)
N13 0.054(4) 0.046(4) 0.051(4) 0.001(3) -0.013(3) -0.010(3)
N14 0.049(4) 0.047(4) 0.048(4) -0.009(3) -0.010(3) -0.007(3)
N15 0.052(4) 0.055(4) 0.057(4) -0.014(3) -0.007(3) -0.014(3)
N16 0.048(4) 0.063(5) 0.053(4) 0.005(3) -0.020(3) -0.024(4)
N17 0.043(3) 0.046(4) 0.043(3) 0.000(3) -0.011(3) -0.010(3)
N18 0.045(4) 0.047(4) 0.046(4) 0.000(3) -0.011(3) -0.009(3)
N19 0.052(4) 0.060(5) 0.068(5) 0.001(4) -0.022(4) -0.009(4)
N20 0.057(4) 0.053(5) 0.080(5) 0.003(4) -0.026(4) -0.002(4)
O1 0.171(9) 0.088(6) 0.162(8) 0.032(6) -0.053(7) -0.052(6)
C1 0.049(5) 0.041(4) 0.044(4) 0.005(3) -0.011(4) -0.021(4)
C2 0.069(6) 0.060(6) 0.050(5) -0.011(4) -0.009(4) -0.015(5)
C3 0.084(7) 0.083(7) 0.053(5) -0.003(5) -0.032(5) -0.019(6)
C4 0.072(6) 0.054(5) 0.063(6) 0.001(4) -0.040(5) -0.008(5)
C5 0.048(5) 0.043(5) 0.058(5) -0.001(4) -0.020(4) -0.014(4)
C6 0.040(4) 0.036(4) 0.059(5) -0.002(4) -0.008(4) -0.012(3)
C7 0.052(5) 0.053(5) 0.063(5) 0.000(4) -0.003(4) -0.018(4)
C8 0.036(4) 0.052(5) 0.076(6) -0.006(4) -0.008(4) -0.011(4)
C9 0.038(5) 0.072(6) 0.108(7) 0.002(5) -0.002(5) -0.006(4)
C10 0.046(4) 0.042(4) 0.058(5) 0.007(4) -0.026(4) -0.008(4)
C11 0.053(5) 0.062(6) 0.075(6) -0.002(4) -0.037(5) -0.008(4)
C12 0.050(5) 0.056(5) 0.065(6) -0.004(4) -0.021(4) -0.001(4)
C13 0.054(5) 0.118(9) 0.079(6) -0.018(6) -0.021(5) 0.004(6)
C14 0.043(4) 0.049(5) 0.061(5) -0.006(4) -0.023(4) -0.011(4)
C15 0.057(5) 0.062(6) 0.073(6) -0.013(5) -0.032(5) -0.001(4)
C16 0.080(7) 0.084(7) 0.065(6) -0.022(5) -0.036(5) 0.001(5)
C17 0.064(6) 0.073(6) 0.056(5) -0.015(4) -0.017(4) -0.002(5)
C18 0.054(5) 0.036(4) 0.064(5) -0.008(4) -0.013(4) -0.008(4)
C19 0.046(4) 0.033(4) 0.058(5) -0.006(3) -0.017(4) -0.007(3)
C20 0.042(5) 0.074(6) 0.068(5) -0.013(5) -0.018(4) -0.019(4)
C21 0.034(4) 0.061(5) 0.059(5) -0.009(4) -0.006(4) -0.015(4)
C22 0.054(5) 0.107(8) 0.083(6) -0.024(6) 0.003(5) -0.029(5)
C23 0.051(5) 0.044(5) 0.057(5) -0.007(4) -0.012(4) -0.006(4)
C24 0.064(6) 0.069(6) 0.055(5) -0.018(4) -0.006(5) -0.006(5)
C25 0.055(5) 0.056(6) 0.078(6) -0.013(5) -0.014(5) -0.004(4)
C26 0.065(6) 0.117(9) 0.088(7) -0.030(6) -0.004(5) -0.013(6)
C27 0.052(5) 0.064(6) 0.047(5) 0.013(4) -0.007(4) -0.016(4)
C28 0.087(7) 0.092(7) 0.041(5) 0.008(5) -0.015(5) 0.012(5)
C29 0.108(8) 0.108(9) 0.042(5) -0.003(5) -0.025(5) 0.012(7)
C30 0.078(7) 0.095(8) 0.057(6) -0.019(5) -0.023(5) 0.011(6)
C31 0.047(5) 0.067(6) 0.044(5) -0.001(4) -0.015(4) -0.011(4)
C32 0.044(4) 0.056(5) 0.047(5) 0.003(4) -0.009(4) -0.007(4)
C33 0.077(6) 0.046(5) 0.069(6) 0.016(4) -0.024(5) -0.021(5)
C34 0.071(6) 0.050(5) 0.057(5) 0.006(4) -0.021(4) -0.011(4)
C35 0.129(9) 0.058(7) 0.093(7) 0.000(5) -0.035(7) -0.014(6)
C36 0.046(5) 0.063(6) 0.046(5) -0.005(4) -0.012(4) -0.015(4)
C37 0.066(6) 0.077(6) 0.048(5) -0.020(5) -0.011(4) -0.018(5)
C38 0.056(5) 0.070(6) 0.059(5) -0.022(5) -0.005(4) -0.016(5)
C39 0.086(7) 0.071(7) 0.087(7) -0.030(5) -0.020(5) -0.018(5)
C40 0.042(4) 0.075(6) 0.049(5) -0.002(4) -0.012(4) -0.026(4)
C41 0.058(5) 0.099(8) 0.060(6) -0.008(5) -0.023(5) -0.015(5)
C42 0.070(6) 0.113(9) 0.053(5) -0.003(6) -0.022(5) -0.021(6)
C43 0.058(6) 0.103(8) 0.064(6) 0.014(5) -0.027(5) -0.023(6)
C44 0.048(5) 0.082(7) 0.060(5) 0.016(5) -0.022(4) -0.030(5)
C45 0.042(4) 0.065(6) 0.052(5) -0.005(4) -0.012(4) -0.018(4)
C46 0.063(5) 0.060(6) 0.071(6) -0.009(4) -0.026(5) -0.021(5)
C47 0.062(5) 0.052(5) 0.067(5) -0.011(4) -0.011(4) -0.021(4)
C48 0.102(7) 0.046(6) 0.106(7) -0.011(5) -0.035(6) -0.013(5)
C49 0.056(5) 0.063(6) 0.073(6) 0.003(5) -0.030(5) -0.018(5)
C50 0.088(7) 0.063(6) 0.082(7) 0.027(5) -0.045(6) -0.019(5)
C51 0.080(6) 0.046(5) 0.083(7) 0.017(5) -0.033(5) -0.018(5)
C52 0.118(9) 0.060(7) 0.127(9) 0.007(6) -0.055(7) 0.003(6)
C53 0.122(11) 0.209(17) 0.116(11) 0.027(10) -0.044(9) -0.053(11)
C54 0.086(8) 0.088(9) 0.115(10) 0.010(8) -0.022(7) -0.036(7)
C55 0.097(9) 0.128(12) 0.186(13) -0.058(10) -0.030(9) -0.016(8)

loop_
_atom_type_symbol
_atom_type_description
_atom_type_scat_dispersion_real
_atom_type_scat_dispersion_imag
_atom_type_scat_source
C C 0.0033 0.0016 'International Tables Vol C Tables 4.2.6.8 and 6.1.1.4'
H H 0.0000 0.0000 'International Tables Vol C Tables 4.2.6.8 and 6.1.1.4'
N N 0.0061 0.0033 'International Tables Vol C Tables 4.2.6.8 and 6.1.1.4'
O O 0.0106 0.0060 'International Tables Vol C Tables 4.2.6.8 and 6.1.1.4'
Cu Cu 0.3201 1.2651 'International Tables Vol C Tables 4.2.6.8 and 6.1.1.4'

loop_
_geom_angle_atom_site_label_1
_geom_angle_atom_site_label_2
_geom_angle_atom_site_label_3
_geom_angle
_geom_angle_site_symmetry_1
_geom_angle_site_symmetry_3
_geom_angle_publ_flag
N2 Cu1 N7 166.9(2) . . ?
N2 Cu1 Cu2 96.86(17) . . ?
N7 Cu1 Cu2 95.48(16) . . ?
N2 Cu1 Cu3 95.45(17) . . ?
N7 Cu1 Cu3 91.14(16) . . ?
Cu2 Cu1 Cu3 79.97(4) . . ?
N2 Cu1 Cu6 84.96(17) . . ?
N7 Cu1 Cu6 92.83(17) . . ?
Cu2 Cu1 Cu6 79.66(4) . . ?
Cu3 Cu1 Cu6 159.53(4) . . ?
N17 Cu2 N12 167.1(2) . . ?
N17 Cu2 Cu1 96.29(17) . . ?
N12 Cu2 Cu1 96.28(17) . . ?
N17 Cu2 Cu7 91.28(17) . . ?
N12 Cu2 Cu7 87.73(17) . . ?
Cu1 Cu2 Cu7 80.94(4) . . ?
N17 Cu2 Cu4 89.48(17) . . ?
N12 Cu2 Cu4 95.89(17) . . ?
Cu1 Cu2 Cu4 78.90(3) . . ?
Cu7 Cu2 Cu4 159.79(4) . . ?
N18 Cu3 N4 163.1(3) . . ?
N18 Cu3 Cu1 95.61(18) . . ?
N4 Cu3 Cu1 100.38(18) . . ?
N18 Cu3 Cu5 102.70(17) . . ?
N4 Cu3 Cu5 62.81(18) . . ?
Cu1 Cu3 Cu5 127.76(4) . . ?
N18 Cu3 Cu4 87.39(18) . . ?
N4 Cu3 Cu4 91.65(19) . . ?
Cu1 Cu3 Cu4 73.92(3) . . ?
Cu5 Cu3 Cu4 58.81(3) . . ?
N8 Cu4 N14 165.2(3) . . ?
N8 Cu4 Cu2 94.86(18) . . ?
N14 Cu4 Cu2 99.18(18) . . ?
N8 Cu4 Cu5 104.85(18) . . ?
N14 Cu4 Cu5 62.76(19) . . ?
Cu2 Cu4 Cu5 126.84(4) . . ?
N8 Cu4 Cu3 87.37(18) . . ?
N14 Cu4 Cu3 92.27(19) . . ?
Cu2 Cu4 Cu3 73.17(3) . . ?
Cu5 Cu4 Cu3 59.36(3) . . ?
N5 Cu5 N15 163.9(3) . . ?
N5 Cu5 Cu4 96.96(19) . . ?
N15 Cu5 Cu4 68.9(2) . . ?
N5 Cu5 Cu3 68.06(19) . . ?
N15 Cu5 Cu3 97.58(19) . . ?
Cu4 Cu5 Cu3 61.83(3) . . ?
N13 Cu6 N9 160.5(3) . . ?
N13 Cu6 Cu1 94.17(19) . . ?
N9 Cu6 Cu1 104.54(19) . . ?
N13 Cu6 Cu7 85.36(19) . . ?
N9 Cu6 Cu7 94.61(19) . . ?
Cu1 Cu6 Cu7 73.83(3) . . ?
N13 Cu6 Cu8 103.96(19) . . ?
N9 Cu6 Cu8 60.50(19) . . ?
Cu1 Cu6 Cu8 126.38(4) . . ?
Cu7 Cu6 Cu8 58.33(3) . . ?
N3 Cu7 N19 155.6(3) . . ?
N3 Cu7 Cu2 95.63(19) . . ?
N19 Cu7 Cu2 106.6(2) . . ?
N3 Cu7 Cu8 96.4(2) . . ?
N19 Cu7 Cu8 61.6(2) . . ?
Cu2 Cu7 Cu8 130.10(4) . . ?
N3 Cu7 Cu6 80.55(19) . . ?
N19 Cu7 Cu6 96.0(2) . . ?
Cu2 Cu7 Cu6 73.54(3) . . ?
Cu8 Cu7 Cu6 61.12(3) . . ?
N20 Cu8 N10 166.5(3) . . ?
N20 Cu8 Cu7 67.2(2) . . ?
N10 Cu8 Cu7 100.28(19) . . ?
N20 Cu8 Cu6 102.2(2) . . ?
N10 Cu8 Cu6 66.06(19) . . ?
Cu7 Cu8 Cu6 60.55(3) . . ?
C1 N1 C5 118.5(6) . . ?
C6 N2 N3 107.9(5) . . ?
C6 N2 Cu1 119.1(5) . . ?
N3 N2 Cu1 128.3(5) . . ?
C8 N3 N2 106.8(6) . . ?
C8 N3 Cu7 129.0(5) . . ?
N2 N3 Cu7 123.3(5) . . ?
C10 N4 N5 108.3(6) . . ?
C10 N4 Cu3 132.5(5) . . ?
N5 N4 Cu3 119.2(5) . . ?
C12 N5 N4 107.6(6) . . ?
C12 N5 Cu5 142.2(6) . . ?
N4 N5 Cu5 109.9(4) . . ?
C14 N6 C18 119.3(6) . . ?
C19 N7 N8 108.1(5) . . ?
C19 N7 Cu1 120.9(5) . . ?
N8 N7 Cu1 127.6(4) . . ?
C21 N8 N7 107.7(5) . . ?
C21 N8 Cu4 130.5(5) . . ?
N7 N8 Cu4 121.1(4) . . ?
C23 N9 N10 108.7(6) . . ?
C23 N9 Cu6 129.2(5) . . ?
N10 N9 Cu6 122.1(5) . . ?
C25 N10 N9 107.1(6) . . ?
C25 N10 Cu8 141.6(6) . . ?
N9 N10 Cu8 111.3(5) . . ?
C27 N11 C31 119.2(6) . . ?
C32 N12 N13 107.4(6) . . ?
C32 N12 Cu2 122.9(5) . . ?
N13 N12 Cu2 128.4(4) . . ?
C34 N13 N12 108.0(6) . . ?
C34 N13 Cu6 129.1(5) . . ?
N12 N13 Cu6 122.7(5) . . ?
C36 N14 N15 107.6(6) . . ?
C36 N14 Cu4 131.8(5) . . ?
N15 N14 Cu4 120.5(5) . . ?
C38 N15 N14 109.2(7) . . ?
C38 N15 Cu5 142.9(6) . . ?
N14 N15 Cu5 107.8(4) . . ?
C40 N16 C44 119.0(7) . . ?
C45 N17 N18 106.5(6) . . ?
C45 N17 Cu2 123.3(5) . . ?
N18 N17 Cu2 127.7(4) . . ?
C47 N18 N17 108.7(6) . . ?
C47 N18 Cu3 129.5(5) . . ?
N17 N18 Cu3 121.1(5) . . ?
C49 N19 N20 109.2(6) . . ?
C49 N19 Cu7 130.4(6) . . ?
N20 N19 Cu7 120.1(5) . . ?
C51 N20 N19 108.2(7) . . ?
C51 N20 Cu8 141.2(7) . . ?
N19 N20 Cu8 110.4(5) . . ?
N1 C1 C2 121.9(7) . . ?
N1 C1 C6 116.2(6) . . ?
C2 C1 C6 121.9(7) . . ?
C3 C2 C1 119.1(8) . . ?
C3 C2 H2 120.4 . . ?
C1 C2 H2 120.4 . . ?
C4 C3 C2 119.0(8) . . ?
C4 C3 H3 120.5 . . ?
C2 C3 H3 120.5 . . ?
C5 C4 C3 119.1(7) . . ?
C5 C4 H4 120.4 . . ?
C3 C4 H4 120.4 . . ?
N1 C5 C4 122.3(7) . . ?
N1 C5 C10 114.6(6) . . ?
C4 C5 C10 122.9(7) . . ?
N2 C6 C7 110.2(7) . . ?
N2 C6 C1 119.0(6) . . ?
C7 C6 C1 130.8(7) . . ?
C8 C7 C6 104.4(7) . . ?
C8 C7 H7 127.8 . . ?
C6 C7 H7 127.8 . . ?
N3 C8 C7 110.6(6) . . ?
N3 C8 C9 120.1(7) . . ?
C7 C8 C9 129.3(8) . . ?
C8 C9 H9A 109.5 . . ?
C8 C9 H9B 109.5 . . ?
H9A C9 H9B 109.5 . . ?
C8 C9 H9C 109.5 . . ?
H9A C9 H9C 109.5 . . ?
H9B C9 H9C 109.5 . . ?
N4 C10 C11 108.7(7) . . ?
N4 C10 C5 119.9(6) . . ?
C11 C10 C5 131.3(7) . . ?
C12 C11 C10 104.8(7) . . ?
C12 C11 H11 127.6 . . ?
C10 C11 H11 127.6 . . ?
N5 C12 C11 110.7(7) . . ?
N5 C12 C13 120.3(7) . . ?
C11 C12 C13 129.0(7) . . ?
C12 C13 H13A 109.5 . . ?
C12 C13 H13B 109.5 . . ?
H13A C13 H13B 109.5 . . ?
C12 C13 H13C 109.5 . . ?
H13A C13 H13C 109.5 . . ?
H13B C13 H13C 109.5 . . ?
N6 C14 C15 120.7(7) . . ?
N6 C14 C19 117.1(6) . . ?
C15 C14 C19 122.1(7) . . ?
C16 C15 C14 120.3(7) . . ?
C16 C15 H15 119.9 . . ?
C14 C15 H15 119.9 . . ?
C17 C16 C15 118.9(8) . . ?
C17 C16 H16 120.5 . . ?
C15 C16 H16 120.5 . . ?
C16 C17 C18 119.8(7) . . ?
C16 C17 H17 120.1 . . ?
C18 C17 H17 120.1 . . ?
N6 C18 C17 120.9(7) . . ?
N6 C18 C23 116.7(7) . . ?
C17 C18 C23 122.3(7) . . ?
N7 C19 C20 109.1(6) . . ?
N7 C19 C14 120.4(6) . . ?
C20 C19 C14 130.5(6) . . ?
C21 C20 C19 105.0(6) . . ?
C21 C20 H20 127.5 . . ?
C19 C20 H20 127.5 . . ?
N8 C21 C20 109.9(6) . . ?
N8 C21 C22 120.5(7) . . ?
C20 C21 C22 129.5(7) . . ?
C21 C22 H22A 109.5 . . ?
C21 C22 H22B 109.5 . . ?
H22A C22 H22B 109.5 . . ?
C21 C22 H22C 109.5 . . ?
H22A C22 H22C 109.5 . . ?
H22B C22 H22C 109.5 . . ?
N9 C23 C24 108.6(7) . . ?
N9 C23 C18 118.7(7) . . ?
C24 C23 C18 132.7(8) . . ?
C25 C24 C23 105.8(7) . . ?
C25 C24 H24 127.1 . . ?
C23 C24 H24 127.1 . . ?
N10 C25 C24 109.7(7) . . ?
N10 C25 C26 120.7(8) . . ?
C24 C25 C26 129.5(8) . . ?
C25 C26 H26A 109.5 . . ?
C25 C26 H26B 109.5 . . ?
H26A C26 H26B 109.5 . . ?
C25 C26 H26C 109.5 . . ?
H26A C26 H26C 109.5 . . ?
H26B C26 H26C 109.5 . . ?
N11 C27 C28 122.5(8) . . ?
N11 C27 C32 116.9(7) . . ?
C28 C27 C32 120.6(8) . . ?
C27 C28 C29 117.0(9) . . ?
C27 C28 H28 121.5 . . ?
C29 C28 H28 121.5 . . ?
C30 C29 C28 121.3(9) . . ?
C30 C29 H29 119.3 . . ?
C28 C29 H29 119.3 . . ?
C29 C30 C31 118.1(8) . . ?
C29 C30 H30 120.9 . . ?
C31 C30 H30 120.9 . . ?
N11 C31 C30 121.6(8) . . ?
N11 C31 C36 115.8(7) . . ?
C30 C31 C36 122.6(7) . . ?
N12 C32 C33 109.0(7) . . ?
N12 C32 C27 117.7(7) . . ?
C33 C32 C27 133.3(7) . . ?
C34 C33 C32 106.7(7) . . ?
C34 C33 H33 126.6 . . ?
C32 C33 H33 126.6 . . ?
N13 C34 C33 108.9(7) . . ?
N13 C34 C35 120.9(7) . . ?
C33 C34 C35 130.2(8) . . ?
C34 C35 H35A 109.5 . . ?
C34 C35 H35B 109.5 . . ?
H35A C35 H35B 109.5 . . ?
C34 C35 H35C 109.5 . . ?
H35A C35 H35C 109.5 . . ?
H35B C35 H35C 109.5 . . ?
N14 C36 C37 108.3(7) . . ?
N14 C36 C31 118.4(7) . . ?
C37 C36 C31 133.1(7) . . ?
C38 C37 C36 106.1(7) . . ?
C38 C37 H37 127.0 . . ?
C36 C37 H37 127.0 . . ?
N15 C38 C37 108.9(8) . . ?
N15 C38 C39 120.6(8) . . ?
C37 C38 C39 130.6(8) . . ?
C38 C39 H39A 109.5 . . ?
C38 C39 H39B 109.5 . . ?
H39A C39 H39B 109.5 . . ?
C38 C39 H39C 109.5 . . ?
H39A C39 H39C 109.5 . . ?
H39B C39 H39C 109.5 . . ?
N16 C40 C41 122.0(8) . . ?
N16 C40 C45 116.6(6) . . ?
C41 C40 C45 121.4(8) . . ?
C42 C41 C40 118.6(9) . . ?
C42 C41 H41 120.7 . . ?
C40 C41 H41 120.7 . . ?
C43 C42 C41 119.6(8) . . ?
C43 C42 H42 120.2 . . ?
C41 C42 H42 120.2 . . ?
C42 C43 C44 119.7(9) . . ?
C42 C43 H43 120.2 . . ?
C44 C43 H43 120.2 . . ?
N16 C44 C43 121.2(8) . . ?
N16 C44 C49 115.3(7) . . ?
C43 C44 C49 123.4(8) . . ?
N17 C45 C46 110.3(7) . . ?
N17 C45 C40 117.7(7) . . ?
C46 C45 C40 132.0(7) . . ?
C45 C46 C47 105.8(7) . . ?
C45 C46 H46 127.1 . . ?
C47 C46 H46 127.1 . . ?
N18 C47 C46 108.6(7) . . ?
N18 C47 C48 121.5(8) . . ?
C46 C47 C48 129.9(7) . . ?
C47 C48 H48A 109.5 . . ?
C47 C48 H48B 109.5 . . ?
H48A C48 H48B 109.5 . . ?
C47 C48 H48C 109.5 . . ?
H48A C48 H48C 109.5 . . ?
H48B C48 H48C 109.5 . . ?
N19 C49 C50 107.2(8) . . ?
N19 C49 C44 118.8(7) . . ?
C50 C49 C44 133.9(8) . . ?
C51 C50 C49 106.4(8) . . ?
C51 C50 H50 126.8 . . ?
C49 C50 H50 126.8 . . ?
N20 C51 C50 109.0(8) . . ?
N20 C51 C52 122.2(9) . . ?
C50 C51 C52 128.8(9) . . ?
C51 C52 H52A 109.5 . . ?
C51 C52 H52B 109.5 . . ?
H52A C52 H52B 109.5 . . ?
C51 C52 H52C 109.5 . . ?
H52A C52 H52C 109.5 . . ?
H52B C52 H52C 109.5 . . ?
C54 C53 H53A 109.5 . . ?
C54 C53 H53B 109.5 . . ?
H53A C53 H53B 109.5 . . ?
C54 C53 H53C 109.5 . . ?
H53A C53 H53C 109.5 . . ?
H53B C53 H53C 109.5 . . ?
O1 C54 C53 122.8(13) . . ?
O1 C54 C55 122.1(13) . . ?
C53 C54 C55 115.1(12) . . ?
C54 C55 H55A 109.5 . . ?
C54 C55 H55B 109.5 . . ?
H55A C55 H55B 109.5 . . ?
C54 C55 H55C 109.5 . . ?
H55A C55 H55C 109.5 . . ?
H55B C55 H55C 109.5 . . ?

loop_
_geom_bond_atom_site_label_1
_geom_bond_atom_site_label_2
_geom_bond_distance
_geom_bond_site_symmetry_2
_geom_bond_publ_flag
Cu1 N2 1.867(5) . ?
Cu1 N7 1.882(5) . ?
Cu1 Cu2 2.6162(12) . ?
Cu1 Cu3 2.8243(13) . ?
Cu1 Cu6 2.8972(14) . ?
Cu2 N17 1.876(6) . ?
Cu2 N12 1.880(6) . ?
Cu2 Cu7 2.8698(14) . ?
Cu2 Cu4 2.8799(13) . ?
Cu3 N18 1.875(6) . ?
Cu3 N4 1.875(6) . ?
Cu3 Cu5 2.9181(13) . ?
Cu3 Cu4 2.9898(13) . ?
Cu4 N8 1.865(5) . ?
Cu4 N14 1.874(6) . ?
Cu4 Cu5 2.9013(14) . ?
Cu5 N5 1.850(6) . ?
Cu5 N15 1.871(6) . ?
Cu6 N13 1.846(6) . ?
Cu6 N9 1.874(6) . ?
Cu6 Cu7 3.0365(14) . ?
Cu6 Cu8 3.0536(14) . ?
Cu7 N3 1.852(6) . ?
Cu7 N19 1.883(6) . ?
Cu7 Cu8 2.9679(15) . ?
Cu8 N20 1.853(7) . ?
Cu8 N10 1.854(6) . ?
N1 C1 1.332(8) . ?
N1 C5 1.355(8) . ?
N2 C6 1.340(8) . ?
N2 N3 1.369(7) . ?
N3 C8 1.363(9) . ?
N4 C10 1.342(8) . ?
N4 N5 1.371(8) . ?
N5 C12 1.323(9) . ?
N6 C14 1.343(8) . ?
N6 C18 1.344(8) . ?
N7 C19 1.334(8) . ?
N7 N8 1.367(7) . ?
N8 C21 1.344(8) . ?
N9 C23 1.331(9) . ?
N9 N10 1.380(8) . ?
N10 C25 1.342(9) . ?
N11 C27 1.333(9) . ?
N11 C31 1.344(9) . ?
N12 C32 1.353(8) . ?
N12 N13 1.369(7) . ?
N13 C34 1.353(9) . ?
N14 C36 1.341(8) . ?
N14 N15 1.373(8) . ?
N15 C38 1.323(9) . ?
N16 C40 1.347(9) . ?
N16 C44 1.357(9) . ?
N17 C45 1.346(8) . ?
N17 N18 1.375(7) . ?
N18 C47 1.347(9) . ?
N19 C49 1.347(9) . ?
N19 N20 1.361(8) . ?
N20 C51 1.330(10) . ?
O1 C54 1.156(12) . ?
C1 C2 1.382(9) . ?
C1 C6 1.475(10) . ?
C2 C3 1.380(11) . ?
C2 H2 0.9300 . ?
C3 C4 1.374(11) . ?
C3 H3 0.9300 . ?
C4 C5 1.367(10) . ?
C4 H4 0.9300 . ?
C5 C10 1.482(10) . ?
C6 C7 1.388(9) . ?
C7 C8 1.364(10) . ?
C7 H7 0.9300 . ?
C8 C9 1.499(10) . ?
C9 H9A 0.9600 . ?
C9 H9B 0.9600 . ?
C9 H9C 0.9600 . ?
C10 C11 1.393(10) . ?
C11 C12 1.373(10) . ?
C11 H11 0.9300 . ?
C12 C13 1.521(11) . ?
C13 H13A 0.9600 . ?
C13 H13B 0.9600 . ?
C13 H13C 0.9600 . ?
C14 C15 1.377(9) . ?
C14 C19 1.461(9) . ?
C15 C16 1.368(10) . ?
C15 H15 0.9300 . ?
C16 C17 1.352(11) . ?
C16 H16 0.9300 . ?
C17 C18 1.393(10) . ?
C17 H17 0.9300 . ?
C18 C23 1.450(10) . ?
C19 C20 1.397(9) . ?
C20 C21 1.364(9) . ?
C20 H20 0.9300 . ?
C21 C22 1.488(10) . ?
C22 H22A 0.9600 . ?
C22 H22B 0.9600 . ?
C22 H22C 0.9600 . ?
C23 C24 1.389(10) . ?
C24 C25 1.370(11) . ?
C24 H24 0.9300 . ?
C25 C26 1.492(11) . ?
C26 H26A 0.9600 . ?
C26 H26B 0.9600 . ?
C26 H26C 0.9600 . ?
C27 C28 1.374(10) . ?
C27 C32 1.479(10) . ?
C28 C29 1.385(12) . ?
C28 H28 0.9300 . ?
C29 C30 1.358(13) . ?
C29 H29 0.9300 . ?
C30 C31 1.376(10) . ?
C30 H30 0.9300 . ?
C31 C36 1.462(10) . ?
C32 C33 1.368(10) . ?
C33 C34 1.364(10) . ?
C33 H33 0.9300 . ?
C34 C35 1.491(11) . ?
C35 H35A 0.9600 . ?
C35 H35B 0.9600 . ?
C35 H35C 0.9600 . ?
C36 C37 1.398(10) . ?
C37 C38 1.374(11) . ?
C37 H37 0.9300 . ?
C38 C39 1.501(11) . ?
C39 H39A 0.9600 . ?
C39 H39B 0.9600 . ?
C39 H39C 0.9600 . ?
C40 C41 1.387(10) . ?
C40 C45 1.482(11) . ?
C41 C42 1.386(12) . ?
C41 H41 0.9300 . ?
C42 C43 1.370(12) . ?
C42 H42 0.9300 . ?
C43 C44 1.383(10) . ?
C43 H43 0.9300 . ?
C44 C49 1.461(11) . ?
C45 C46 1.367(10) . ?
C46 C47 1.377(10) . ?
C46 H46 0.9300 . ?
C47 C48 1.481(11) . ?
C48 H48A 0.9600 . ?
C48 H48B 0.9600 . ?
C48 H48C 0.9600 . ?
C49 C50 1.392(11) . ?
C50 C51 1.380(12) . ?
C50 H50 0.9300 . ?
C51 C52 1.487(12) . ?
C52 H52A 0.9600 . ?
C52 H52B 0.9600 . ?
C52 H52C 0.9600 . ?
C53 C54 1.462(14) . ?
C53 H53A 0.9600 . ?
C53 H53B 0.9600 . ?
C53 H53C 0.9600 . ?
C54 C55 1.477(14) . ?
C55 H55A 0.9600 . ?
C55 H55B 0.9600 . ?
C55 H55C 0.9600 . ?
